data_7040314
loop_
_publ_author_name
'Chanawanno, Kullapa'
'Holstrom, Cole'
'Crandall, Laura A.'
'Dodge, Henry'
'Nemykin, Victor N.'
'Herrick, Richard S.'
'Ziegler, Christopher J.'

_publ_section_title
;
 The synthesis and structures of 1,1'-bis(sulfonyl)ferrocene derivatives.
;
_journal_issue 36
_journal_name_full 'Dalton transactions (Cambridge, England : 2003)'
_journal_page_first 14320
_journal_page_last 14326
_journal_paper_doi 10.1039/c6dt02669a
_journal_volume 45
_journal_year 2016
_chemical_formula_sum 'C24 H24 Fe N2 O4 S2'
_chemical_formula_weight 524.42
_space_group_crystal_system monoclinic
_space_group_IT_number 14
_space_group_name_Hall '-P 2yn'
_space_group_name_H-M_alt 'P 1 21/n 1'
_symmetry_space_group_name_Hall '-P 2yn'
_symmetry_space_group_name_H-M 'P 1 21/n 1'
_atom_sites_solution_hydrogens geom
_audit_creation_method SHELXL-2014/7
_audit_update_record
;
2016-06-24 deposited with the CCDC.
2016-08-15 downloaded from the CCDC.
;
_cell_angle_alpha 90
_cell_angle_beta 95.640(2)
_cell_angle_gamma 90
_cell_formula_units_Z 2
_cell_length_a 8.5381(3)
_cell_length_b 9.4320(4)
_cell_length_c 13.8114(5)
_cell_measurement_reflns_used 9967
_cell_measurement_temperature 100(2)
_cell_measurement_theta_max 30.90
_cell_measurement_theta_min 2.62
_cell_volume 1106.87(7)
_computing_cell_refinement 'Bruker SAINT'
_computing_data_collection 'Bruker APEX2'
_computing_data_reduction 'Bruker SAINT'
_computing_molecular_graphics 'Bruker SHELXTL'
_computing_publication_material 'Bruker SHELXTL'
_computing_structure_refinement 'SHELXL-2014/7 (Sheldrick, 2014)'
_computing_structure_solution 'SHELXL-2014/7 (Sheldrick, 2014)'
_diffrn_ambient_temperature 100(2)
_diffrn_measured_fraction_theta_full 1.000
_diffrn_measured_fraction_theta_max 1.000
_diffrn_measurement_device_type 'Bruker APEX-II CCD'
_diffrn_measurement_method '\f and \w scans'
_diffrn_radiation_type MoK\a
_diffrn_radiation_wavelength 0.71073
_diffrn_reflns_av_R_equivalents 0.0213
_diffrn_reflns_av_unetI/netI 0.0120
_diffrn_reflns_Laue_measured_fraction_full 1.000
_diffrn_reflns_Laue_measured_fraction_max 1.000
_diffrn_reflns_limit_h_max 10
_diffrn_reflns_limit_h_min -10
_diffrn_reflns_limit_k_max 12
_diffrn_reflns_limit_k_min -12
_diffrn_reflns_limit_l_max 17
_diffrn_reflns_limit_l_min -17
_diffrn_reflns_number 15774
_diffrn_reflns_point_group_measured_fraction_full 1.000
_diffrn_reflns_point_group_measured_fraction_max 1.000
_diffrn_reflns_theta_full 25.242
_diffrn_reflns_theta_max 27.000
_diffrn_reflns_theta_min 2.619
_diffrn_source 'fine-focus sealed tube'
_exptl_absorpt_coefficient_mu 0.906
_exptl_absorpt_correction_T_max 0.7462
_exptl_absorpt_correction_T_min 0.6645
_exptl_absorpt_correction_type multi-scan
_exptl_absorpt_process_details SADABS
_exptl_crystal_colour yellow
_exptl_crystal_density_diffrn 1.573
_exptl_crystal_density_meas ?
_exptl_crystal_density_method 'not measured'
_exptl_crystal_description block
_exptl_crystal_F_000 544
_exptl_crystal_size_max 0.533
_exptl_crystal_size_mid 0.479
_exptl_crystal_size_min 0.301
_refine_diff_density_max 0.800
_refine_diff_density_min -0.782
_refine_diff_density_rms 0.071
_refine_ls_extinction_method none
_refine_ls_goodness_of_fit_ref 0.959
_refine_ls_hydrogen_treatment constr
_refine_ls_matrix_type full
_refine_ls_number_parameters 151
_refine_ls_number_reflns 2411
_refine_ls_number_restraints 0
_refine_ls_restrained_S_all 0.959
_refine_ls_R_factor_all 0.0304
_refine_ls_R_factor_gt 0.0299
_refine_ls_shift/su_max 0.000
_refine_ls_shift/su_mean 0.000
_refine_ls_structure_factor_coef Fsqd
_refine_ls_weighting_details 'w=1/[\s^2^(Fo^2^)+(0.0421P)^2^+1.4802P] where P=(Fo^2^+2Fc^2^)/3'
_refine_ls_weighting_scheme calc
_refine_ls_wR_factor_gt 0.0757
_refine_ls_wR_factor_ref 0.0765
_reflns_Friedel_coverage 0.000
_reflns_number_gt 2362
_reflns_number_total 2411
_reflns_threshold_expression 'I > 2\s(I)'
_cod_data_source_file c6dt02669a2.cif
_cod_data_source_block 12
_cod_depositor_comments
;
The following automatic conversions were performed:

'_exptl_crystal_density_meas' value 'not measured' was changed to '?'
- the value is perceived as not measured.

Automatic conversion script
Id: cif_fix_values 4268 2015-11-12 08:31:59Z antanas 

 Adding full bibliography for 7040307--7040318.cif.
;
_cod_database_code 7040314
_shelx_shelxl_version_number 2014/7
_shelx_space_group_comment
;
The symmetry employed for this shelxl refinement is uniquely defined
by the following loop, which should always be used as a source of
symmetry information in preference to the above space-group names.
They are only intended as comments.
;

loop_
_space_group_symop_operation_xyz
'x, y, z'
'-x+1/2, y+1/2, -z+1/2'
'-x, -y, -z'
'x-1/2, -y-1/2, z-1/2'

loop_
_atom_site_label
_atom_site_type_symbol
_atom_site_fract_x
_atom_site_fract_y
_atom_site_fract_z
_atom_site_U_iso_or_equiv
_atom_site_adp_type
_atom_site_occupancy
_atom_site_site_symmetry_order
_atom_site_calc_flag
_atom_site_refinement_flags_posn
_atom_site_refinement_flags_adp
_atom_site_refinement_flags_occupancy
C1 C 0.8020(2) 0.50405(17) 1.07310(12) 0.0158(3) Uani 1 1 d . . .
H1A H 0.6981 0.4789 1.0481 0.019 Uiso 1 1 calc R U .
C2 C 1.08348(19) 0.58944(17) 0.88091(11) 0.0154(3) Uani 1 1 d . . .
H2 H 1.0968 0.6877 0.8691 0.018 Uiso 1 1 calc R U .
C3 C 0.94442(19) 0.50790(16) 0.85569(11) 0.0132(3) Uani 1 1 d . . .
C4 C 0.87721(19) 0.62471(18) 0.63004(12) 0.0165(3) Uani 1 1 d . . .
H4A H 0.9843 0.5857 0.6459 0.020 Uiso 1 1 calc R U .
H4B H 0.8788 0.7257 0.6497 0.020 Uiso 1 1 calc R U .
C5 C 0.83253(19) 0.61388(17) 0.52152(12) 0.0149(3) Uani 1 1 d . . .
C6 C 0.9223(2) 0.68857(18) 0.45927(13) 0.0191(3) Uani 1 1 d . . .
H6 H 1.0084 0.7448 0.4858 0.023 Uiso 1 1 calc R U .
C7 C 0.8874(2) 0.68152(19) 0.35942(13) 0.0219(4) Uani 1 1 d . . .
H7 H 0.9491 0.7332 0.3180 0.026 Uiso 1 1 calc R U .
C8 C 0.7624(2) 0.59919(19) 0.31959(12) 0.0210(4) Uani 1 1 d . . .
H8 H 0.7387 0.5941 0.2510 0.025 Uiso 1 1 calc R U .
C9 C 0.6725(2) 0.52451(19) 0.38039(13) 0.0194(3) Uani 1 1 d . . .
H9 H 0.5868 0.4681 0.3535 0.023 Uiso 1 1 calc R U .
C10 C 0.7075(2) 0.53187(18) 0.48119(12) 0.0166(3) Uani 1 1 d . . .
H10 H 0.6454 0.4804 0.5225 0.020 Uiso 1 1 calc R U .
C11 C 0.97326(19) 0.36370(17) 0.88483(11) 0.0143(3) Uani 1 1 d . . .
H11 H 0.9012 0.2869 0.8762 0.017 Uiso 1 1 calc R U .
C12 C 1.13029(19) 0.35776(17) 0.92906(12) 0.0156(3) Uani 1 1 d . . .
H12 H 1.1819 0.2753 0.9557 0.019 Uiso 1 1 calc R U .
Fe1 Fe 1.0000 0.5000 1.0000 0.01111(10) Uani 1 2 d S . P
N1 N 0.76549(17) 0.54679(16) 0.68492(10) 0.0171(3) Uani 1 1 d . . .
H1 H 0.6989 0.4859 0.6553 0.021 Uiso 1 1 calc R U .
O1 O 0.76995(15) 0.72607(13) 0.81544(9) 0.0211(3) Uani 1 1 d . . .
O2 O 0.64053(15) 0.49315(13) 0.83286(9) 0.0202(3) Uani 1 1 d . . .
S1 S 0.76711(5) 0.57494(4) 0.80119(3) 0.01515(11) Uani 1 1 d . . .

loop_
_atom_site_aniso_label
_atom_site_aniso_U_11
_atom_site_aniso_U_22
_atom_site_aniso_U_33
_atom_site_aniso_U_23
_atom_site_aniso_U_13
_atom_site_aniso_U_12
C1 0.0137(8) 0.0195(8) 0.0145(8) -0.0010(6) 0.0025(6) -0.0006(6)
C2 0.0186(8) 0.0141(7) 0.0137(7) 0.0007(6) 0.0036(6) -0.0018(6)
C3 0.0149(8) 0.0141(8) 0.0104(7) 0.0001(5) -0.0001(6) 0.0012(5)
C4 0.0156(7) 0.0157(8) 0.0177(8) 0.0000(6) -0.0014(6) 0.0010(6)
C5 0.0150(7) 0.0130(7) 0.0167(8) -0.0001(6) 0.0013(6) 0.0049(6)
C6 0.0148(7) 0.0171(8) 0.0257(9) 0.0016(7) 0.0038(6) 0.0029(6)
C7 0.0217(8) 0.0218(9) 0.0239(9) 0.0043(7) 0.0110(7) 0.0064(7)
C8 0.0275(9) 0.0211(8) 0.0150(8) -0.0004(6) 0.0052(7) 0.0090(7)
C9 0.0225(9) 0.0167(8) 0.0184(8) -0.0027(6) -0.0003(7) 0.0032(7)
C10 0.0188(8) 0.0151(7) 0.0160(8) 0.0008(6) 0.0027(6) 0.0009(6)
C11 0.0178(8) 0.0126(7) 0.0124(7) -0.0020(6) 0.0006(6) -0.0008(6)
C12 0.0178(8) 0.0145(7) 0.0144(7) -0.0011(6) 0.0009(6) 0.0039(6)
Fe1 0.01235(17) 0.01021(17) 0.01056(17) -0.00043(10) 0.00006(12) -0.00079(10)
N1 0.0223(7) 0.0160(7) 0.0120(6) 0.0002(5) -0.0036(5) -0.0020(6)
O1 0.0272(7) 0.0156(6) 0.0198(6) -0.0004(5) -0.0007(5) 0.0060(5)
O2 0.0174(6) 0.0231(7) 0.0199(6) 0.0023(5) 0.0000(5) 0.0002(5)
S1 0.0170(2) 0.0143(2) 0.0136(2) 0.00060(14) -0.00127(14) 0.00244(14)

loop_
_atom_type_symbol
_atom_type_description
_atom_type_scat_dispersion_real
_atom_type_scat_dispersion_imag
_atom_type_scat_source
C C 0.0033 0.0016 'International Tables Vol C Tables 4.2.6.8 and 6.1.1.4'
H H 0.0000 0.0000 'International Tables Vol C Tables 4.2.6.8 and 6.1.1.4'
N N 0.0061 0.0033 'International Tables Vol C Tables 4.2.6.8 and 6.1.1.4'
O O 0.0106 0.0060 'International Tables Vol C Tables 4.2.6.8 and 6.1.1.4'
S S 0.1246 0.1234 'International Tables Vol C Tables 4.2.6.8 and 6.1.1.4'
Fe Fe 0.3463 0.8444 'International Tables Vol C Tables 4.2.6.8 and 6.1.1.4'

loop_
_geom_angle_atom_site_label_1
_geom_angle_atom_site_label_2
_geom_angle_atom_site_label_3
_geom_angle
_geom_angle_site_symmetry_1
_geom_angle_site_symmetry_3
C2 C1 C12 108.30(14) 3_767 3_767
C2 C1 Fe1 69.16(9) 3_767 .
C12 C1 Fe1 69.63(9) 3_767 .
C2 C1 H1A 125.8 3_767 .
C12 C1 H1A 125.8 3_767 .
Fe1 C1 H1A 126.9 . .
C1 C2 C3 107.10(14) 3_767 .
C1 C2 Fe1 70.24(9) 3_767 .
C3 C2 Fe1 68.03(9) . .
C1 C2 H2 126.4 3_767 .
C3 C2 H2 126.4 . .
Fe1 C2 H2 126.8 . .
C2 C3 C11 109.07(14) . .
C2 C3 S1 125.17(12) . .
C11 C3 S1 125.73(12) . .
C2 C3 Fe1 70.59(9) . .
C11 C3 Fe1 70.61(9) . .
S1 C3 Fe1 123.64(9) . .
N1 C4 C5 111.30(13) . .
N1 C4 H4A 109.4 . .
C5 C4 H4A 109.4 . .
N1 C4 H4B 109.4 . .
C5 C4 H4B 109.4 . .
H4A C4 H4B 108.0 . .
C10 C5 C6 118.70(15) . .
C10 C5 C4 122.93(15) . .
C6 C5 C4 118.37(15) . .
C7 C6 C5 120.74(16) . .
C7 C6 H6 119.6 . .
C5 C6 H6 119.6 . .
C6 C7 C8 120.26(16) . .
C6 C7 H7 119.9 . .
C8 C7 H7 119.9 . .
C9 C8 C7 119.62(16) . .
C9 C8 H8 120.2 . .
C7 C8 H8 120.2 . .
C8 C9 C10 120.15(17) . .
C8 C9 H9 119.9 . .
C10 C9 H9 119.9 . .
C5 C10 C9 120.53(16) . .
C5 C10 H10 119.7 . .
C9 C10 H10 119.7 . .
C12 C11 C3 106.71(14) . .
C12 C11 Fe1 70.16(9) . .
C3 C11 Fe1 67.91(9) . .
C12 C11 H11 126.6 . .
C3 C11 H11 126.6 . .
Fe1 C11 H11 126.8 . .
C11 C12 C1 108.81(14) . 3_767
C11 C12 Fe1 69.27(9) . .
C1 C12 Fe1 69.68(9) 3_767 .
C11 C12 H12 125.6 . .
C1 C12 H12 125.6 3_767 .
Fe1 C12 H12 127.0 . .
C3 Fe1 C3 180.00(9) 3_767 .
C3 Fe1 C2 138.62(6) 3_767 .
C3 Fe1 C2 41.38(6) . .
C3 Fe1 C2 41.38(6) 3_767 3_767
C3 Fe1 C2 138.62(6) . 3_767
C2 Fe1 C2 180.0 . 3_767
C3 Fe1 C11 41.48(6) 3_767 3_767
C3 Fe1 C11 138.52(6) . 3_767
C2 Fe1 C11 110.31(6) . 3_767
C2 Fe1 C11 69.69(6) 3_767 3_767
C3 Fe1 C11 138.52(6) 3_767 .
C3 Fe1 C11 41.48(6) . .
C2 Fe1 C11 69.69(6) . .
C2 Fe1 C11 110.31(6) 3_767 .
C11 Fe1 C11 180.0 3_767 .
C3 Fe1 C12 68.66(6) 3_767 3_767
C3 Fe1 C12 111.34(6) . 3_767
C2 Fe1 C12 111.32(7) . 3_767
C2 Fe1 C12 68.68(7) 3_767 3_767
C11 Fe1 C12 40.57(6) 3_767 3_767
C11 Fe1 C12 139.43(6) . 3_767
C3 Fe1 C12 111.34(6) 3_767 .
C3 Fe1 C12 68.66(6) . .
C2 Fe1 C12 68.68(6) . .
C2 Fe1 C12 111.32(7) 3_767 .
C11 Fe1 C12 139.43(6) 3_767 .
C11 Fe1 C12 40.57(6) . .
C12 Fe1 C12 180.0 3_767 .
C3 Fe1 C1 68.75(7) 3_767 .
C3 Fe1 C1 111.25(7) . .
C2 Fe1 C1 139.40(6) . .
C2 Fe1 C1 40.60(6) 3_767 .
C11 Fe1 C1 68.86(6) 3_767 .
C11 Fe1 C1 111.14(7) . .
C12 Fe1 C1 40.69(6) 3_767 .
C12 Fe1 C1 139.31(6) . .
C3 Fe1 C1 111.25(7) 3_767 3_767
C3 Fe1 C1 68.75(7) . 3_767
C2 Fe1 C1 40.60(6) . 3_767
C2 Fe1 C1 139.40(6) 3_767 3_767
C11 Fe1 C1 111.14(7) 3_767 3_767
C11 Fe1 C1 68.86(6) . 3_767
C12 Fe1 C1 139.30(6) 3_767 3_767
C12 Fe1 C1 40.69(6) . 3_767
C1 Fe1 C1 180.0 . 3_767
C4 N1 S1 118.94(11) . .
C4 N1 H1 120.5 . .
S1 N1 H1 120.5 . .
O2 S1 O1 119.69(8) . .
O2 S1 N1 106.29(8) . .
O1 S1 N1 107.17(8) . .
O2 S1 C3 108.82(8) . .
O1 S1 C3 107.35(8) . .
N1 S1 C3 106.86(8) . .

loop_
_geom_bond_atom_site_label_1
_geom_bond_atom_site_label_2
_geom_bond_distance
_geom_bond_site_symmetry_2
C1 C2 1.420(2) 3_767
C1 C12 1.427(2) 3_767
C1 Fe1 2.0529(17) .
C1 H1A 0.9500 .
C2 C1 1.420(2) 3_767
C2 C3 1.429(2) .
C2 Fe1 2.0385(16) .
C2 H2 0.9500 .
C3 C11 1.433(2) .
C3 S1 1.7419(16) .
C3 Fe1 2.0043(16) .
C4 N1 1.472(2) .
C4 C5 1.513(2) .
C4 H4A 0.9900 .
C4 H4B 0.9900 .
C5 C10 1.390(2) .
C5 C6 1.398(2) .
C6 C7 1.384(3) .
C6 H6 0.9500 .
C7 C8 1.389(3) .
C7 H7 0.9500 .
C8 C9 1.385(3) .
C8 H8 0.9500 .
C9 C10 1.397(2) .
C9 H9 0.9500 .
C10 H10 0.9500 .
C11 C12 1.419(2) .
C11 Fe1 2.0405(15) .
C11 H11 0.9500 .
C12 C1 1.427(2) 3_767
C12 Fe1 2.0522(16) .
C12 H12 0.9500 .
Fe1 C3 2.0043(16) 3_767
Fe1 C2 2.0386(16) 3_767
Fe1 C11 2.0405(15) 3_767
Fe1 C12 2.0522(16) 3_767
Fe1 C1 2.0529(17) 3_767
N1 S1 1.6264(14) .
N1 H1 0.8800 .
O1 S1 1.4389(13) .
O2 S1 1.4309(13) .
